data_1565576
loop_
_publ_author_name
'Timmermann, Christopher'
'Thiem, Paula'
'Wanitschke, Dominik'
'H\"uttenschmidt, Mareike'
'Romischke, Johanna'
'Villinger, Alexander'
'Seidel, Wolfram W.'

_publ_section_title
;
 Migratory insertion of isocyanide into a ketenyl-tungsten bond as key
 step in cyclization reactions.
;
_journal_issue 1
_journal_name_full 'Chemical science'
_journal_page_first 123
_journal_page_last 132
_journal_paper_doi 10.1039/d1sc06149f
_journal_volume 13
_journal_year 2021
_chemical_formula_moiety 'C62 H78 B2 N14 O7 W2, 3(C H2 Cl2)'
_chemical_formula_sum 'C65 H84 B2 Cl6 N14 O7 W2'
_chemical_formula_weight 1775.48
_chemical_name_systematic
Bis[di(carbonyl)-\k2-C,O-{3-(2,6-dimethylphenylamino)propan-3-ylidene-1-oate}-hydridotris(3,4,5-trimethylpyrazolyl)borato-tungsten(II)]anhydride
_space_group_crystal_system triclinic
_space_group_IT_number 2
_space_group_name_Hall '-P 1'
_space_group_name_H-M_alt 'P -1'
_atom_sites_solution_hydrogens geom
_audit_creation_method SHELXL-2014/7
_audit_update_record
;
2021-02-04 deposited with the CCDC.	2021-11-22 downloaded from the CCDC.
;
_cell_angle_alpha 82.881(2)
_cell_angle_beta 89.831(2)
_cell_angle_gamma 62.331(2)
_cell_formula_units_Z 2
_cell_length_a 15.3547(10)
_cell_length_b 15.3920(10)
_cell_length_c 17.9913(12)
_cell_measurement_reflns_used 9619
_cell_measurement_temperature 173(2)
_cell_measurement_theta_max 26.97
_cell_measurement_theta_min 2.56
_cell_volume 3729.6(4)
_computing_cell_refinement 'Bruker Apex V7.51A'
_computing_data_collection 'Bruker Apex V7.51A'
_computing_data_reduction 'Bruker SAINT'
_computing_molecular_graphics 'ORTEP-3v2.01 (Farrugia, 1997)'
_computing_publication_material 'SHELXL-2014/7 (Sheldrick, 2014)'
_computing_structure_refinement 'SHELXL-2014/7 (Sheldrick, 2014)'
_computing_structure_solution 'Bruker SHELXTL'
_diffrn_ambient_temperature 173(2)
_diffrn_measured_fraction_theta_full 0.999
_diffrn_measured_fraction_theta_max 0.999
_diffrn_measurement_device_type 'Bruker D8 QUEST diffractometer'
_diffrn_measurement_method 'phi and omega scans'
_diffrn_radiation_type MoK\a
_diffrn_radiation_wavelength 0.71073
_diffrn_reflns_av_R_equivalents 0.0781
_diffrn_reflns_av_unetI/netI 0.0598
_diffrn_reflns_Laue_measured_fraction_full 0.999
_diffrn_reflns_Laue_measured_fraction_max 0.999
_diffrn_reflns_limit_h_max 21
_diffrn_reflns_limit_h_min -21
_diffrn_reflns_limit_k_max 21
_diffrn_reflns_limit_k_min -21
_diffrn_reflns_limit_l_max 25
_diffrn_reflns_limit_l_min -25
_diffrn_reflns_number 214214
_diffrn_reflns_point_group_measured_fraction_full 0.999
_diffrn_reflns_point_group_measured_fraction_max 0.999
_diffrn_reflns_theta_full 25.242
_diffrn_reflns_theta_max 29.999
_diffrn_reflns_theta_min 2.286
_diffrn_source 'microfocus sealed tube'
_exptl_absorpt_coefficient_mu 3.356
_exptl_absorpt_correction_T_max 0.7460
_exptl_absorpt_correction_T_min 0.6563
_exptl_absorpt_correction_type multi-scan
_exptl_absorpt_process_details '(SADABS; Sheldrick, 2014)'
_exptl_crystal_colour yellow
_exptl_crystal_density_diffrn 1.581
_exptl_crystal_description block
_exptl_crystal_F_000 1776
_exptl_crystal_recrystallization_method 'Re-crystallisation from solvent: dichloromethane/methanol'
_exptl_crystal_size_max 0.120
_exptl_crystal_size_mid 0.090
_exptl_crystal_size_min 0.070
_platon_squeeze_details
;
The unit cell contains six dichloromethane molecules which have been treated 
as a diffuse contribution to the overall scattering without specific atom 
positions by SQUEEZE/PLATON.
;
_refine_diff_density_max 2.712
_refine_diff_density_min -1.489
_refine_diff_density_rms 0.125
_refine_ls_extinction_method none
_refine_ls_goodness_of_fit_ref 1.070
_refine_ls_hydrogen_treatment constr
_refine_ls_matrix_type full
_refine_ls_number_parameters 806
_refine_ls_number_reflns 21753
_refine_ls_number_restraints 0
_refine_ls_restrained_S_all 1.070
_refine_ls_R_factor_all 0.0787
_refine_ls_R_factor_gt 0.0427
_refine_ls_shift/su_max 0.003
_refine_ls_shift/su_mean 0.000
_refine_ls_structure_factor_coef Fsqd
_refine_ls_weighting_details 'w=1/[\s^2^(Fo^2^)+(0.0386P)^2^+1.6821P] where P=(Fo^2^+2Fc^2^)/3'
_refine_ls_weighting_scheme calc
_refine_ls_wR_factor_gt 0.0801
_refine_ls_wR_factor_ref 0.0868
_reflns_Friedel_coverage 0.000
_reflns_number_gt 15024
_reflns_number_total 21753
_reflns_threshold_expression 'I > 2\s(I)'
_cod_data_source_file d1sc06149f2.cif
_cod_data_source_block is_ct177
_cod_depositor_comments 'Adding full bibliography for 1565569--1565576.cif.'
_cod_database_code 1565576
_shelx_shelxl_version_number 2014/7
_shelx_space_group_comment
;
The symmetry employed for this shelxl refinement is uniquely defined
by the following loop, which should always be used as a source of
symmetry information in preference to the above space-group names.
They are only intended as comments.
;
_shelx_estimated_absorpt_t_min 0.689
_shelx_estimated_absorpt_t_max 0.799
_platon_squeeze_void_probe_radius 1.20

loop_
_space_group_symop_operation_xyz
'x, y, z'
'-x, -y, -z'

loop_
_atom_site_label
_atom_site_type_symbol
_atom_site_fract_x
_atom_site_fract_y
_atom_site_fract_z
_atom_site_U_iso_or_equiv
_atom_site_adp_type
_atom_site_occupancy
_atom_site_site_symmetry_order
_atom_site_calc_flag
_atom_site_refinement_flags_posn
_atom_site_refinement_flags_adp
_atom_site_refinement_flags_occupancy
_atom_site_disorder_assembly
_atom_site_disorder_group
B1 B 0.9590(3) -0.0919(3) 0.7057(3) 0.0319(10) Uani 1 1 d . . . . .
H1 H 0.9360 -0.1400 0.6940 0.038 Uiso 1 1 calc R U . . .
B2 B 0.5660(3) 0.8290(3) 0.6548(3) 0.0333(10) Uani 1 1 d . . . . .
H2 H 0.5324 0.8868 0.6145 0.040 Uiso 1 1 calc R U . . .
N1 N 1.1678(2) 0.1656(2) 0.79144(17) 0.0299(7) Uani 1 1 d . . . . .
H1A H 1.2182 0.1058 0.7954 0.036 Uiso 1 1 calc R U . . .
N2 N 1.1233(2) -0.0974(2) 0.74096(16) 0.0244(6) Uani 1 1 d . . . . .
N3 N 1.0705(2) -0.1462(2) 0.72629(17) 0.0285(7) Uani 1 1 d . . . . .
N4 N 0.9304(2) 0.0242(2) 0.79953(17) 0.0286(7) Uani 1 1 d . . . . .
N5 N 0.9059(2) -0.0407(2) 0.77227(17) 0.0303(7) Uani 1 1 d . . . . .
N6 N 0.9641(2) 0.0596(2) 0.64109(17) 0.0283(7) Uani 1 1 d . . . . .
N7 N 0.9357(2) -0.0116(2) 0.63789(16) 0.0286(7) Uani 1 1 d . . . . .
N8 N 0.7488(2) 0.4996(2) 0.94833(17) 0.0339(7) Uani 1 1 d . . . . .
H8A H 0.7185 0.5540 0.9692 0.041 Uiso 1 1 calc R U . . .
N9 N 0.5642(2) 0.6699(2) 0.69999(19) 0.0330(7) Uani 1 1 d . . . . .
N10 N 0.5249(2) 0.7567(2) 0.65100(18) 0.0317(7) Uani 1 1 d . . . . .
N11 N 0.5870(2) 0.8006(2) 0.79842(18) 0.0332(7) Uani 1 1 d . . . . .
N12 N 0.5502(2) 0.8650(2) 0.73254(18) 0.0309(7) Uani 1 1 d . . . . .
N13 N 0.7384(2) 0.6976(2) 0.69605(17) 0.0297(7) Uani 1 1 d . . . . .
N14 N 0.6772(2) 0.7739(2) 0.64322(17) 0.0311(7) Uani 1 1 d . . . . .
O1 O 1.1462(2) -0.0035(2) 0.90395(17) 0.0483(8) Uani 1 1 d . . . . .
O2 O 1.2031(2) 0.0637(2) 0.63916(15) 0.0391(7) Uani 1 1 d . . . . .
O3 O 0.90942(18) 0.19856(17) 0.72805(14) 0.0271(5) Uani 1 1 d . . . . .
O4 O 0.82545(18) 0.36262(17) 0.71826(14) 0.0311(6) Uani 1 1 d . . . . .
O5 O 0.5163(2) 0.6349(3) 0.89418(19) 0.0607(10) Uani 1 1 d . . . . .
O6 O 0.8235(2) 0.6650(2) 0.89573(18) 0.0511(8) Uani 1 1 d . . . . .
O7 O 0.74374(17) 0.52177(17) 0.72895(13) 0.0270(5) Uani 1 1 d . . . . .
W1 W 1.04082(2) 0.06413(2) 0.74405(2) 0.02338(4) Uani 1 1 d . . . . .
W2 W 0.67683(2) 0.64043(2) 0.79128(2) 0.02659(5) Uani 1 1 d . . . . .
C1 C 1.1087(3) 0.0234(3) 0.8448(2) 0.0289(8) Uani 1 1 d . . . . .
C2 C 1.1429(3) 0.0651(3) 0.6793(2) 0.0286(8) Uani 1 1 d . . . . .
C3 C 1.0770(3) 0.1776(3) 0.77102(19) 0.0265(8) Uani 1 1 d . . . . .
C4 C 0.9978(3) 0.2740(3) 0.7636(2) 0.0270(8) Uani 1 1 d . . . . .
H4 H 1.0030 0.3303 0.7745 0.032 Uiso 1 1 calc R U . . .
C5 C 0.9127(3) 0.2770(2) 0.73899(19) 0.0264(8) Uani 1 1 d . . . . .
C6 C 1.1851(3) 0.2462(3) 0.8069(2) 0.0353(9) Uani 1 1 d . . . . .
C7 C 1.1938(4) 0.3083(3) 0.7473(3) 0.0461(11) Uani 1 1 d . . . . .
C8 C 1.2102(5) 0.3853(4) 0.7645(3) 0.0760(18) Uani 1 1 d . . . . .
H8 H 1.2187 0.4274 0.7251 0.091 Uiso 1 1 calc R U . . .
C9 C 1.2144(5) 0.4017(4) 0.8377(4) 0.087(2) Uani 1 1 d . . . . .
H9 H 1.2231 0.4564 0.8481 0.104 Uiso 1 1 calc R U . . .
C10 C 1.2061(4) 0.3390(4) 0.8959(3) 0.0698(17) Uani 1 1 d . . . . .
H10 H 1.2112 0.3495 0.9463 0.084 Uiso 1 1 calc R U . . .
C11 C 1.1904(3) 0.2611(3) 0.8816(3) 0.0444(11) Uani 1 1 d . . . . .
C12 C 1.1847(4) 0.2930(4) 0.6670(3) 0.0602(14) Uani 1 1 d . . . . .
H12A H 1.2086 0.3320 0.6341 0.090 Uiso 1 1 calc R U . . .
H12B H 1.1155 0.3145 0.6526 0.090 Uiso 1 1 calc R U . . .
H12C H 1.2241 0.2227 0.6622 0.090 Uiso 1 1 calc R U . . .
C13 C 1.1777(4) 0.1957(4) 0.9437(3) 0.0599(14) Uani 1 1 d . . . . .
H13A H 1.1134 0.1980 0.9363 0.090 Uiso 1 1 calc R U . . .
H13B H 1.1814 0.2183 0.9916 0.090 Uiso 1 1 calc R U . . .
H13C H 1.2300 0.1275 0.9442 0.090 Uiso 1 1 calc R U . . .
C14 C 1.2179(3) -0.1673(3) 0.7564(2) 0.0309(8) Uani 1 1 d . . . . .
C15 C 1.2251(3) -0.2612(3) 0.7528(2) 0.0343(9) Uani 1 1 d . . . . .
C16 C 1.1329(3) -0.2452(3) 0.7336(2) 0.0333(9) Uani 1 1 d . . . . .
C17 C 1.3002(3) -0.1455(3) 0.7733(3) 0.0437(10) Uani 1 1 d . . . . .
H17A H 1.2886 -0.0828 0.7437 0.066 Uiso 1 1 calc R U . . .
H17B H 1.3625 -0.1990 0.7605 0.066 Uiso 1 1 calc R U . . .
H17C H 1.3036 -0.1404 0.8269 0.066 Uiso 1 1 calc R U . . .
C18 C 1.3155(3) -0.3597(3) 0.7719(3) 0.0515(12) Uani 1 1 d . . . . .
H18A H 1.3186 -0.4038 0.7359 0.077 Uiso 1 1 calc R U . . .
H18B H 1.3125 -0.3893 0.8227 0.077 Uiso 1 1 calc R U . . .
H18C H 1.3744 -0.3503 0.7696 0.077 Uiso 1 1 calc R U . . .
C19 C 1.0977(4) -0.3190(3) 0.7236(3) 0.0523(12) Uani 1 1 d . . . . .
H19A H 1.0609 -0.3007 0.6749 0.078 Uiso 1 1 calc R U . . .
H19B H 1.0548 -0.3198 0.7638 0.078 Uiso 1 1 calc R U . . .
H19C H 1.1545 -0.3849 0.7256 0.078 Uiso 1 1 calc R U . . .
C20 C 0.8726(3) 0.0588(3) 0.8562(2) 0.0308(8) Uani 1 1 d . . . . .
C21 C 0.8093(3) 0.0163(3) 0.8656(2) 0.0396(10) Uani 1 1 d . . . . .
C22 C 0.8331(3) -0.0457(3) 0.8119(2) 0.0386(10) Uani 1 1 d . . . . .
C23 C 0.8792(4) 0.1305(3) 0.9013(2) 0.0470(11) Uani 1 1 d . . . . .
H23A H 0.9233 0.1546 0.8782 0.070 Uiso 1 1 calc R U . . .
H23B H 0.9052 0.0977 0.9525 0.070 Uiso 1 1 calc R U . . .
H23C H 0.8135 0.1865 0.9030 0.070 Uiso 1 1 calc R U . . .
C24 C 0.7294(4) 0.0394(4) 0.9198(3) 0.0613(14) Uani 1 1 d . . . . .
H24A H 0.7048 -0.0092 0.9210 0.092 Uiso 1 1 calc R U . . .
H24B H 0.6753 0.1059 0.9038 0.092 Uiso 1 1 calc R U . . .
H24C H 0.7560 0.0365 0.9700 0.092 Uiso 1 1 calc R U . . .
C25 C 0.7889(4) -0.1115(4) 0.7951(3) 0.0579(13) Uani 1 1 d . . . . .
H25A H 0.7582 -0.0905 0.7440 0.087 Uiso 1 1 calc R U . . .
H25B H 0.7390 -0.1063 0.8309 0.087 Uiso 1 1 calc R U . . .
H25C H 0.8409 -0.1804 0.7996 0.087 Uiso 1 1 calc R U . . .
C26 C 0.9335(3) 0.1196(3) 0.57580(19) 0.0278(8) Uani 1 1 d . . . . .
C27 C 0.8839(3) 0.0880(3) 0.5303(2) 0.0314(8) Uani 1 1 d . . . . .
C28 C 0.8862(3) 0.0053(3) 0.5711(2) 0.0298(8) Uani 1 1 d . . . . .
C29 C 0.9462(3) 0.2106(3) 0.5593(2) 0.0421(10) Uani 1 1 d . . . . .
H29A H 0.9504 0.2247 0.5052 0.063 Uiso 1 1 calc R U . . .
H29B H 1.0068 0.2000 0.5858 0.063 Uiso 1 1 calc R U . . .
H29C H 0.8897 0.2668 0.5762 0.063 Uiso 1 1 calc R U . . .
C30 C 0.8400(3) 0.1338(3) 0.4514(2) 0.0444(11) Uani 1 1 d . . . . .
H30A H 0.8287 0.0862 0.4268 0.067 Uiso 1 1 calc R U . . .
H30B H 0.8855 0.1512 0.4230 0.067 Uiso 1 1 calc R U . . .
H30C H 0.7772 0.1936 0.4532 0.067 Uiso 1 1 calc R U . . .
C31 C 0.8413(3) -0.0570(3) 0.5516(3) 0.0477(11) Uani 1 1 d . . . . .
H31A H 0.8183 -0.0391 0.4984 0.071 Uiso 1 1 calc R U . . .
H31B H 0.7855 -0.0461 0.5826 0.071 Uiso 1 1 calc R U . . .
H31C H 0.8907 -0.1270 0.5608 0.071 Uiso 1 1 calc R U . . .
C32 C 0.5788(3) 0.6340(3) 0.8584(2) 0.0392(10) Uani 1 1 d . . . . .
C33 C 0.7689(3) 0.6536(3) 0.8579(2) 0.0363(9) Uani 1 1 d . . . . .
C34 C 0.7491(3) 0.5072(3) 0.8724(2) 0.0260(8) Uani 1 1 d . . . . .
C35 C 0.8003(3) 0.4189(3) 0.8406(2) 0.0271(8) Uani 1 1 d . . . . .
H35 H 0.8364 0.3554 0.8694 0.033 Uiso 1 1 calc R U . . .
C36 C 0.7926(3) 0.4343(3) 0.7643(2) 0.0266(8) Uani 1 1 d . . . . .
C37 C 0.7965(3) 0.4055(3) 0.9961(2) 0.0349(9) Uani 1 1 d . . . . .
C38 C 0.8944(3) 0.3679(3) 1.0215(2) 0.0400(10) Uani 1 1 d . . . . .
C39 C 0.9397(4) 0.2752(3) 1.0644(2) 0.0505(12) Uani 1 1 d . . . . .
H39 H 1.0066 0.2485 1.0820 0.061 Uiso 1 1 calc R U . . .
C40 C 0.8908(4) 0.2213(3) 1.0819(2) 0.0482(12) Uani 1 1 d . . . . .
H40 H 0.9235 0.1577 1.1111 0.058 Uiso 1 1 calc R U . . .
C41 C 0.7938(4) 0.2596(3) 1.0570(2) 0.0517(12) Uani 1 1 d . . . . .
H41 H 0.7595 0.2225 1.0701 0.062 Uiso 1 1 calc R U . . .
C42 C 0.7449(3) 0.3518(3) 1.0130(2) 0.0430(10) Uani 1 1 d . . . . .
C43 C 0.9504(4) 0.4238(4) 1.0001(3) 0.0679(16) Uani 1 1 d . . . . .
H43A H 0.9550 0.4306 0.9455 0.102 Uiso 1 1 calc R U . . .
H43B H 1.0168 0.3877 1.0247 0.102 Uiso 1 1 calc R U . . .
H43C H 0.9162 0.4896 1.0159 0.102 Uiso 1 1 calc R U . . .
C44 C 0.6404(4) 0.3907(5) 0.9827(3) 0.0773(18) Uani 1 1 d . . . . .
H44A H 0.6375 0.4017 0.9277 0.116 Uiso 1 1 calc R U . . .
H44B H 0.5983 0.4533 1.0014 0.116 Uiso 1 1 calc R U . . .
H44C H 0.6171 0.3423 0.9993 0.116 Uiso 1 1 calc R U . . .
C45 C 0.5281(3) 0.6134(3) 0.6774(2) 0.0377(9) Uani 1 1 d . . . . .
C46 C 0.4660(3) 0.6610(3) 0.6134(3) 0.0445(11) Uani 1 1 d . . . . .
C47 C 0.4661(3) 0.7512(3) 0.5976(2) 0.0396(10) Uani 1 1 d . . . . .
C48 C 0.5555(3) 0.5114(3) 0.7174(3) 0.0497(12) Uani 1 1 d . . . . .
H48A H 0.5009 0.4962 0.7104 0.075 Uiso 1 1 calc R U . . .
H48B H 0.5687 0.5090 0.7711 0.075 Uiso 1 1 calc R U . . .
H48C H 0.6145 0.4626 0.6967 0.075 Uiso 1 1 calc R U . . .
C49 C 0.4137(4) 0.6194(4) 0.5703(3) 0.0669(15) Uani 1 1 d . . . . .
H49A H 0.3769 0.6670 0.5261 0.100 Uiso 1 1 calc R U . . .
H49B H 0.3680 0.6069 0.6024 0.100 Uiso 1 1 calc R U . . .
H49C H 0.4621 0.5572 0.5541 0.100 Uiso 1 1 calc R U . . .
C50 C 0.4137(4) 0.8335(4) 0.5351(3) 0.0547(13) Uani 1 1 d . . . . .
H50A H 0.4620 0.8438 0.5046 0.082 Uiso 1 1 calc R U . . .
H50B H 0.3712 0.8943 0.5559 0.082 Uiso 1 1 calc R U . . .
H50C H 0.3733 0.8165 0.5037 0.082 Uiso 1 1 calc R U . . .
C51 C 0.5555(3) 0.8555(3) 0.8543(2) 0.0438(11) Uani 1 1 d . . . . .
C52 C 0.4997(3) 0.9550(3) 0.8252(3) 0.0478(11) Uani 1 1 d . . . . .
C53 C 0.4975(3) 0.9594(3) 0.7493(3) 0.0414(10) Uani 1 1 d . . . . .
C54 C 0.5812(4) 0.8143(4) 0.9359(3) 0.0682(16) Uani 1 1 d . . . . .
H54A H 0.5479 0.7745 0.9510 0.102 Uiso 1 1 calc R U . . .
H54B H 0.5598 0.8690 0.9659 0.102 Uiso 1 1 calc R U . . .
H54C H 0.6526 0.7727 0.9440 0.102 Uiso 1 1 calc R U . . .
C55 C 0.4528(4) 1.0406(4) 0.8702(3) 0.0795(19) Uani 1 1 d . . . . .
H55A H 0.5042 1.0507 0.8938 0.119 Uiso 1 1 calc R U . . .
H55B H 0.4150 1.0257 0.9092 0.119 Uiso 1 1 calc R U . . .
H55C H 0.4086 1.1008 0.8369 0.119 Uiso 1 1 calc R U . . .
C56 C 0.4472(4) 1.0460(3) 0.6887(3) 0.0570(13) Uani 1 1 d . . . . .
H56A H 0.4951 1.0465 0.6528 0.086 Uiso 1 1 calc R U . . .
H56B H 0.4192 1.1076 0.7111 0.086 Uiso 1 1 calc R U . . .
H56C H 0.3944 1.0404 0.6627 0.086 Uiso 1 1 calc R U . . .
C57 C 0.8285(3) 0.6566(3) 0.6688(2) 0.0319(9) Uani 1 1 d . . . . .
C58 C 0.8248(3) 0.7064(3) 0.5972(2) 0.0395(10) Uani 1 1 d . . . . .
C59 C 0.7284(3) 0.7791(3) 0.5831(2) 0.0368(9) Uani 1 1 d . . . . .
C60 C 0.9153(3) 0.5702(3) 0.7098(3) 0.0451(11) Uani 1 1 d . . . . .
H60A H 0.9266 0.5101 0.6891 0.068 Uiso 1 1 calc R U . . .
H60B H 0.9030 0.5631 0.7631 0.068 Uiso 1 1 calc R U . . .
H60C H 0.9735 0.5804 0.7041 0.068 Uiso 1 1 calc R U . . .
C61 C 0.9089(3) 0.6805(4) 0.5458(3) 0.0545(13) Uani 1 1 d . . . . .
H61A H 0.8847 0.7229 0.4973 0.082 Uiso 1 1 calc R U . . .
H61B H 0.9357 0.6109 0.5383 0.082 Uiso 1 1 calc R U . . .
H61C H 0.9606 0.6909 0.5685 0.082 Uiso 1 1 calc R U . . .
C62 C 0.6796(4) 0.8528(4) 0.5140(2) 0.0519(12) Uani 1 1 d . . . . .
H62A H 0.7298 0.8503 0.4794 0.078 Uiso 1 1 calc R U . . .
H62B H 0.6441 0.9195 0.5282 0.078 Uiso 1 1 calc R U . . .
H62C H 0.6332 0.8365 0.4895 0.078 Uiso 1 1 calc R U . . .

loop_
_atom_site_aniso_label
_atom_site_aniso_U_11
_atom_site_aniso_U_22
_atom_site_aniso_U_33
_atom_site_aniso_U_23
_atom_site_aniso_U_13
_atom_site_aniso_U_12
B1 0.040(3) 0.0180(19) 0.038(3) 0.0044(18) -0.007(2) -0.0165(19)
B2 0.030(2) 0.026(2) 0.035(2) 0.0066(18) -0.0049(19) -0.0077(19)
N1 0.0317(17) 0.0204(15) 0.0358(18) -0.0013(13) -0.0025(14) -0.0114(13)
N2 0.0295(16) 0.0199(14) 0.0248(15) -0.0002(12) -0.0025(13) -0.0132(13)
N3 0.0376(18) 0.0189(15) 0.0266(16) 0.0009(12) -0.0041(14) -0.0122(14)
N4 0.0335(17) 0.0247(16) 0.0260(16) 0.0021(13) 0.0001(13) -0.0136(14)
N5 0.0325(18) 0.0284(16) 0.0325(17) 0.0041(13) -0.0024(14) -0.0181(15)
N6 0.0338(17) 0.0222(15) 0.0285(16) 0.0030(12) -0.0026(13) -0.0143(14)
N7 0.0351(18) 0.0256(16) 0.0243(16) -0.0017(13) -0.0028(13) -0.0139(14)
N8 0.0405(19) 0.0238(16) 0.0277(17) 0.0003(13) 0.0064(14) -0.0081(14)
N9 0.0281(17) 0.0213(16) 0.043(2) 0.0036(14) -0.0077(15) -0.0083(14)
N10 0.0271(17) 0.0275(16) 0.0329(18) 0.0037(14) -0.0005(14) -0.0084(14)
N11 0.0317(18) 0.0268(17) 0.0290(17) -0.0018(14) -0.0012(14) -0.0042(14)
N12 0.0278(17) 0.0203(15) 0.0349(18) 0.0015(13) 0.0002(14) -0.0044(13)
N13 0.0287(17) 0.0220(15) 0.0310(17) 0.0047(13) 0.0037(13) -0.0079(13)
N14 0.0322(18) 0.0252(16) 0.0317(17) 0.0053(13) -0.0006(14) -0.0120(14)
O1 0.064(2) 0.0421(17) 0.0376(17) 0.0100(14) -0.0164(15) -0.0277(16)
O2 0.0417(17) 0.0479(17) 0.0353(16) -0.0122(13) 0.0132(13) -0.0259(15)
O3 0.0292(14) 0.0192(12) 0.0309(14) -0.0013(10) 0.0001(11) -0.0100(11)
O4 0.0347(15) 0.0197(13) 0.0270(14) -0.0018(10) -0.0063(11) -0.0031(11)
O5 0.0355(18) 0.069(2) 0.055(2) 0.0099(17) 0.0165(16) -0.0105(17)
O6 0.065(2) 0.0423(18) 0.0499(19) 0.0046(15) -0.0204(17) -0.0307(17)
O7 0.0289(13) 0.0192(12) 0.0236(13) 0.0049(10) -0.0025(10) -0.0052(10)
W1 0.02838(8) 0.01688(7) 0.02302(8) 0.00036(5) -0.00068(6) -0.00977(6)
W2 0.02588(8) 0.01915(8) 0.02528(8) 0.00211(6) 0.00224(6) -0.00387(6)
C1 0.031(2) 0.0204(18) 0.033(2) 0.0029(15) -0.0028(17) -0.0116(16)
C2 0.034(2) 0.0239(18) 0.028(2) -0.0047(15) -0.0043(17) -0.0137(17)
C3 0.031(2) 0.0244(18) 0.0212(18) 0.0002(14) 0.0022(15) -0.0114(16)
C4 0.032(2) 0.0189(17) 0.031(2) -0.0018(14) -0.0014(16) -0.0137(16)
C5 0.035(2) 0.0185(17) 0.0194(18) -0.0009(14) 0.0037(15) -0.0074(15)
C6 0.032(2) 0.0225(19) 0.050(3) -0.0022(17) -0.0054(18) -0.0124(17)
C7 0.057(3) 0.034(2) 0.049(3) 0.000(2) -0.005(2) -0.024(2)
C8 0.124(5) 0.053(3) 0.072(4) 0.007(3) -0.016(4) -0.062(4)
C9 0.142(6) 0.060(4) 0.088(5) 0.001(3) -0.028(4) -0.074(4)
C10 0.099(4) 0.049(3) 0.067(4) -0.009(3) -0.028(3) -0.038(3)
C11 0.051(3) 0.035(2) 0.047(3) -0.005(2) -0.012(2) -0.021(2)
C12 0.082(4) 0.064(3) 0.043(3) 0.009(2) -0.002(3) -0.044(3)
C13 0.099(4) 0.048(3) 0.036(3) -0.007(2) -0.002(3) -0.038(3)
C14 0.033(2) 0.0256(19) 0.0249(19) 0.0002(15) 0.0003(16) -0.0071(17)
C15 0.036(2) 0.0211(18) 0.035(2) 0.0009(16) 0.0024(18) -0.0062(17)
C16 0.047(2) 0.0195(18) 0.027(2) 0.0007(15) 0.0007(17) -0.0114(17)
C17 0.036(2) 0.035(2) 0.052(3) -0.001(2) -0.002(2) -0.0115(19)
C18 0.042(3) 0.027(2) 0.068(3) -0.001(2) 0.004(2) -0.003(2)
C19 0.069(3) 0.022(2) 0.062(3) 0.000(2) -0.011(3) -0.019(2)
C20 0.032(2) 0.032(2) 0.0223(19) 0.0059(15) 0.0021(16) -0.0129(17)
C21 0.039(2) 0.045(2) 0.030(2) 0.0098(19) 0.0021(18) -0.019(2)
C22 0.037(2) 0.035(2) 0.041(2) 0.0164(19) -0.0091(19) -0.0202(19)
C23 0.062(3) 0.048(3) 0.030(2) -0.010(2) 0.009(2) -0.024(2)
C24 0.056(3) 0.082(4) 0.046(3) 0.007(3) 0.013(2) -0.036(3)
C25 0.064(3) 0.057(3) 0.065(3) 0.008(3) -0.002(3) -0.042(3)
C26 0.0267(19) 0.0272(19) 0.0212(18) 0.0025(14) -0.0023(15) -0.0069(16)
C27 0.026(2) 0.0294(19) 0.0250(19) -0.0007(15) -0.0006(15) -0.0024(16)
C28 0.030(2) 0.0257(19) 0.0262(19) -0.0060(15) -0.0033(16) -0.0058(16)
C29 0.046(3) 0.038(2) 0.038(2) 0.0112(18) 0.0005(19) -0.019(2)
C30 0.043(3) 0.052(3) 0.026(2) 0.0037(19) -0.0047(18) -0.014(2)
C31 0.057(3) 0.038(2) 0.047(3) -0.007(2) -0.018(2) -0.021(2)
C32 0.029(2) 0.036(2) 0.031(2) 0.0068(17) 0.0039(18) -0.0004(18)
C33 0.047(3) 0.0159(18) 0.035(2) 0.0040(16) 0.0010(19) -0.0074(17)
C34 0.0232(18) 0.0236(18) 0.0256(19) 0.0007(14) 0.0033(15) -0.0073(15)
C35 0.0264(19) 0.0204(17) 0.0283(19) 0.0080(14) -0.0002(15) -0.0085(15)
C36 0.0220(18) 0.0225(18) 0.032(2) 0.0000(15) 0.0025(15) -0.0083(15)
C37 0.048(3) 0.030(2) 0.0195(18) 0.0015(15) 0.0035(17) -0.0140(19)
C38 0.051(3) 0.029(2) 0.033(2) 0.0032(17) -0.0098(19) -0.015(2)
C39 0.056(3) 0.041(3) 0.038(3) 0.008(2) -0.017(2) -0.012(2)
C40 0.073(3) 0.033(2) 0.026(2) 0.0095(18) -0.002(2) -0.018(2)
C41 0.078(4) 0.042(3) 0.034(2) 0.009(2) 0.012(2) -0.031(3)
C42 0.049(3) 0.044(2) 0.030(2) 0.0027(18) 0.0130(19) -0.019(2)
C43 0.059(3) 0.048(3) 0.091(4) 0.021(3) -0.035(3) -0.028(3)
C44 0.059(4) 0.083(4) 0.085(4) 0.020(3) 0.017(3) -0.037(3)
C45 0.028(2) 0.031(2) 0.046(3) -0.0020(18) -0.0001(18) -0.0077(17)
C46 0.039(2) 0.044(3) 0.052(3) -0.010(2) -0.001(2) -0.020(2)
C47 0.034(2) 0.038(2) 0.038(2) -0.0004(18) -0.0001(18) -0.0104(19)
C48 0.040(3) 0.028(2) 0.078(3) -0.004(2) 0.006(2) -0.014(2)
C49 0.068(4) 0.056(3) 0.076(4) -0.012(3) -0.014(3) -0.028(3)
C50 0.053(3) 0.059(3) 0.045(3) 0.004(2) -0.017(2) -0.023(3)
C51 0.039(2) 0.031(2) 0.042(2) -0.0094(19) 0.000(2) 0.0011(18)
C52 0.038(2) 0.029(2) 0.059(3) -0.013(2) -0.004(2) 0.0007(19)
C53 0.036(2) 0.023(2) 0.054(3) -0.0010(18) -0.007(2) -0.0054(18)
C54 0.075(4) 0.047(3) 0.043(3) -0.008(2) 0.007(3) 0.005(3)
C55 0.072(4) 0.051(3) 0.078(4) -0.028(3) -0.004(3) 0.006(3)
C56 0.057(3) 0.025(2) 0.072(3) 0.002(2) -0.018(3) -0.006(2)
C57 0.030(2) 0.0245(19) 0.043(2) -0.0030(16) 0.0047(17) -0.0152(17)
C58 0.041(2) 0.034(2) 0.045(3) -0.0017(18) 0.013(2) -0.020(2)
C59 0.040(2) 0.037(2) 0.037(2) 0.0043(18) 0.0026(18) -0.024(2)
C60 0.027(2) 0.039(2) 0.061(3) 0.000(2) 0.009(2) -0.0101(19)
C61 0.053(3) 0.055(3) 0.061(3) -0.006(2) 0.026(2) -0.030(3)
C62 0.059(3) 0.064(3) 0.037(2) 0.018(2) -0.003(2) -0.038(3)

loop_
_atom_type_symbol
_atom_type_description
_atom_type_scat_dispersion_real
_atom_type_scat_dispersion_imag
_atom_type_scat_source
C C 0.0033 0.0016 'International Tables Vol C Tables 4.2.6.8 and 6.1.1.4'
H H 0.0000 0.0000 'International Tables Vol C Tables 4.2.6.8 and 6.1.1.4'
B B 0.0013 0.0007 'International Tables Vol C Tables 4.2.6.8 and 6.1.1.4'
N N 0.0061 0.0033 'International Tables Vol C Tables 4.2.6.8 and 6.1.1.4'
O O 0.0106 0.0060 'International Tables Vol C Tables 4.2.6.8 and 6.1.1.4'
W W -0.8490 6.8722 'International Tables Vol C Tables 4.2.6.8 and 6.1.1.4'
Cl Cl 0.1484 0.1585 'International Tables Vol C Tables 4.2.6.8 and 6.1.1.4'

loop_
_geom_angle_atom_site_label_1
_geom_angle_atom_site_label_2
_geom_angle_atom_site_label_3
_geom_angle
_geom_angle_site_symmetry_1
_geom_angle_site_symmetry_3
_geom_angle_publ_flag
N5 B1 N3 108.6(3) . . ?
N5 B1 N7 108.0(3) . . ?
N3 B1 N7 109.8(3) . . ?
N5 B1 H1 110.1 . . ?
N3 B1 H1 110.1 . . ?
N7 B1 H1 110.1 . . ?
N10 B2 N14 107.9(3) . . ?
N10 B2 N12 109.8(3) . . ?
N14 B2 N12 109.5(3) . . ?
N10 B2 H2 109.9 . . ?
N14 B2 H2 109.9 . . ?
N12 B2 H2 109.9 . . ?
C3 N1 C6 123.2(3) . . ?
C3 N1 H1A 118.4 . . ?
C6 N1 H1A 118.4 . . ?
C14 N2 N3 106.7(3) . . ?
C14 N2 W1 135.0(2) . . ?
N3 N2 W1 118.0(2) . . ?
C16 N3 N2 108.9(3) . . ?
C16 N3 B1 128.3(3) . . ?
N2 N3 B1 122.8(3) . . ?
C20 N4 N5 107.1(3) . . ?
C20 N4 W1 131.8(3) . . ?
N5 N4 W1 120.9(2) . . ?
C22 N5 N4 109.0(3) . . ?
C22 N5 B1 131.7(3) . . ?
N4 N5 B1 119.3(3) . . ?
C26 N6 N7 107.0(3) . . ?
C26 N6 W1 131.8(2) . . ?
N7 N6 W1 121.1(2) . . ?
C28 N7 N6 109.4(3) . . ?
C28 N7 B1 130.8(3) . . ?
N6 N7 B1 119.7(3) . . ?
C34 N8 C37 122.3(3) . . ?
C34 N8 H8A 118.8 . . ?
C37 N8 H8A 118.8 . . ?
C45 N9 N10 107.2(3) . . ?
C45 N9 W2 131.6(3) . . ?
N10 N9 W2 121.1(2) . . ?
C47 N10 N9 108.6(3) . . ?
C47 N10 B2 131.1(3) . . ?
N9 N10 B2 119.0(3) . . ?
C51 N11 N12 106.6(3) . . ?
C51 N11 W2 135.2(3) . . ?
N12 N11 W2 118.3(2) . . ?
C53 N12 N11 109.0(3) . . ?
C53 N12 B2 128.7(3) . . ?
N11 N12 B2 122.3(3) . . ?
C57 N13 N14 107.2(3) . . ?
C57 N13 W2 130.4(2) . . ?
N14 N13 W2 120.6(2) . . ?
C59 N14 N13 109.3(3) . . ?
C59 N14 B2 130.8(3) . . ?
N13 N14 B2 119.4(3) . . ?
C5 O3 W1 118.3(2) . . ?
C36 O4 C5 118.8(3) . . ?
C36 O7 W2 118.5(2) . . ?
C2 W1 C1 102.55(15) . . ?
C2 W1 O3 112.88(12) . . ?
C1 W1 O3 116.65(13) . . ?
C2 W1 C3 71.34(14) . . ?
C1 W1 C3 70.81(13) . . ?
O3 W1 C3 73.31(12) . . ?
C2 W1 N2 82.51(13) . . ?
C1 W1 N2 81.32(13) . . ?
O3 W1 N2 150.92(10) . . ?
C3 W1 N2 135.76(12) . . ?
C2 W1 N6 86.67(13) . . ?
C1 W1 N6 159.85(13) . . ?
O3 W1 N6 74.62(10) . . ?
C3 W1 N6 129.35(12) . . ?
N2 W1 N6 82.19(11) . . ?
C2 W1 N4 162.38(13) . . ?
C1 W1 N4 84.79(13) . . ?
O3 W1 N4 76.75(10) . . ?
C3 W1 N4 126.27(12) . . ?
N2 W1 N4 82.82(11) . . ?
N6 W1 N4 81.71(11) . . ?
C33 W2 C32 103.49(18) . . ?
C33 W2 O7 113.95(13) . . ?
C32 W2 O7 115.10(15) . . ?
C33 W2 C34 70.72(14) . . ?
C32 W2 C34 71.47(14) . . ?
O7 W2 C34 73.65(11) . . ?
C33 W2 N11 82.61(14) . . ?
C32 W2 N11 80.83(15) . . ?
O7 W2 N11 151.35(10) . . ?
C34 W2 N11 135.00(12) . . ?
C33 W2 N13 87.19(14) . . ?
C32 W2 N13 158.64(14) . . ?
O7 W2 N13 75.69(10) . . ?
C34 W2 N13 129.86(12) . . ?
N11 W2 N13 82.31(11) . . ?
C33 W2 N9 162.92(13) . . ?
C32 W2 N9 84.44(15) . . ?
O7 W2 N9 74.83(10) . . ?
C34 W2 N9 126.36(12) . . ?
N11 W2 N9 83.79(12) . . ?
N13 W2 N9 80.78(12) . . ?
O1 C1 W1 176.6(3) . . ?
O2 C2 W1 177.6(3) . . ?
N1 C3 C4 117.5(3) . . ?
N1 C3 W1 127.1(3) . . ?
C4 C3 W1 115.4(3) . . ?
C5 C4 C3 111.8(3) . . ?
C5 C4 H4 124.1 . . ?
C3 C4 H4 124.1 . . ?
O3 C5 C4 121.2(3) . . ?
O3 C5 O4 113.7(3) . . ?
C4 C5 O4 124.9(3) . . ?
C7 C6 C11 122.0(4) . . ?
C7 C6 N1 119.4(4) . . ?
C11 C6 N1 118.7(4) . . ?
C8 C7 C6 117.6(5) . . ?
C8 C7 C12 121.3(4) . . ?
C6 C7 C12 121.1(4) . . ?
C9 C8 C7 121.2(5) . . ?
C9 C8 H8 119.4 . . ?
C7 C8 H8 119.4 . . ?
C8 C9 C10 120.2(5) . . ?
C8 C9 H9 119.9 . . ?
C10 C9 H9 119.9 . . ?
C11 C10 C9 120.7(5) . . ?
C11 C10 H10 119.7 . . ?
C9 C10 H10 119.7 . . ?
C10 C11 C6 118.3(4) . . ?
C10 C11 C13 120.9(4) . . ?
C6 C11 C13 120.7(4) . . ?
C7 C12 H12A 109.5 . . ?
C7 C12 H12B 109.5 . . ?
H12A C12 H12B 109.5 . . ?
C7 C12 H12C 109.5 . . ?
H12A C12 H12C 109.5 . . ?
H12B C12 H12C 109.5 . . ?
C11 C13 H13A 109.5 . . ?
C11 C13 H13B 109.5 . . ?
H13A C13 H13B 109.5 . . ?
C11 C13 H13C 109.5 . . ?
H13A C13 H13C 109.5 . . ?
H13B C13 H13C 109.5 . . ?
N2 C14 C15 109.3(3) . . ?
N2 C14 C17 124.1(3) . . ?
C15 C14 C17 126.7(4) . . ?
C16 C15 C14 106.2(3) . . ?
C16 C15 C18 127.0(4) . . ?
C14 C15 C18 126.7(4) . . ?
C15 C16 N3 108.9(3) . . ?
C15 C16 C19 129.0(4) . . ?
N3 C16 C19 122.1(4) . . ?
C14 C17 H17A 109.5 . . ?
C14 C17 H17B 109.5 . . ?
H17A C17 H17B 109.5 . . ?
C14 C17 H17C 109.5 . . ?
H17A C17 H17C 109.5 . . ?
H17B C17 H17C 109.5 . . ?
C15 C18 H18A 109.5 . . ?
C15 C18 H18B 109.5 . . ?
H18A C18 H18B 109.5 . . ?
C15 C18 H18C 109.5 . . ?
H18A C18 H18C 109.5 . . ?
H18B C18 H18C 109.5 . . ?
C16 C19 H19A 109.5 . . ?
C16 C19 H19B 109.5 . . ?
H19A C19 H19B 109.5 . . ?
C16 C19 H19C 109.5 . . ?
H19A C19 H19C 109.5 . . ?
H19B C19 H19C 109.5 . . ?
N4 C20 C21 110.0(4) . . ?
N4 C20 C23 123.0(3) . . ?
C21 C20 C23 127.1(4) . . ?
C22 C21 C20 104.6(3) . . ?
C22 C21 C24 128.4(4) . . ?
C20 C21 C24 126.9(4) . . ?
N5 C22 C21 109.4(4) . . ?
N5 C22 C25 122.0(4) . . ?
C21 C22 C25 128.7(4) . . ?
C20 C23 H23A 109.5 . . ?
C20 C23 H23B 109.5 . . ?
H23A C23 H23B 109.5 . . ?
C20 C23 H23C 109.5 . . ?
H23A C23 H23C 109.5 . . ?
H23B C23 H23C 109.5 . . ?
C21 C24 H24A 109.5 . . ?
C21 C24 H24B 109.5 . . ?
H24A C24 H24B 109.5 . . ?
C21 C24 H24C 109.5 . . ?
H24A C24 H24C 109.5 . . ?
H24B C24 H24C 109.5 . . ?
C22 C25 H25A 109.5 . . ?
C22 C25 H25B 109.5 . . ?
H25A C25 H25B 109.5 . . ?
C22 C25 H25C 109.5 . . ?
H25A C25 H25C 109.5 . . ?
H25B C25 H25C 109.5 . . ?
N6 C26 C27 109.8(3) . . ?
N6 C26 C29 123.1(3) . . ?
C27 C26 C29 126.9(3) . . ?
C28 C27 C26 105.7(3) . . ?
C28 C27 C30 127.6(4) . . ?
C26 C27 C30 126.7(4) . . ?
N7 C28 C27 108.0(3) . . ?
N7 C28 C31 122.6(3) . . ?
C27 C28 C31 129.4(4) . . ?
C26 C29 H29A 109.5 . . ?
C26 C29 H29B 109.5 . . ?
H29A C29 H29B 109.5 . . ?
C26 C29 H29C 109.5 . . ?
H29A C29 H29C 109.5 . . ?
H29B C29 H29C 109.5 . . ?
C27 C30 H30A 109.5 . . ?
C27 C30 H30B 109.5 . . ?
H30A C30 H30B 109.5 . . ?
C27 C30 H30C 109.5 . . ?
H30A C30 H30C 109.5 . . ?
H30B C30 H30C 109.5 . . ?
C28 C31 H31A 109.5 . . ?
C28 C31 H31B 109.5 . . ?
H31A C31 H31B 109.5 . . ?
C28 C31 H31C 109.5 . . ?
H31A C31 H31C 109.5 . . ?
H31B C31 H31C 109.5 . . ?
O5 C32 W2 175.2(4) . . ?
O6 C33 W2 177.2(3) . . ?
N8 C34 C35 117.6(3) . . ?
N8 C34 W2 127.8(3) . . ?
C35 C34 W2 114.6(2) . . ?
C36 C35 C34 112.8(3) . . ?
C36 C35 H35 123.6 . . ?
C34 C35 H35 123.6 . . ?
O7 C36 C35 120.4(3) . . ?
O7 C36 O4 113.3(3) . . ?
C35 C36 O4 126.0(3) . . ?
C38 C37 C42 121.2(4) . . ?
C38 C37 N8 119.4(4) . . ?
C42 C37 N8 119.3(4) . . ?
C39 C38 C37 118.1(4) . . ?
C39 C38 C43 121.0(4) . . ?
C37 C38 C43 120.8(4) . . ?
C40 C39 C38 121.8(4) . . ?
C40 C39 H39 119.1 . . ?
C38 C39 H39 119.1 . . ?
C39 C40 C41 119.5(4) . . ?
C39 C40 H40 120.2 . . ?
C41 C40 H40 120.2 . . ?
C40 C41 C42 121.2(4) . . ?
C40 C41 H41 119.4 . . ?
C42 C41 H41 119.4 . . ?
C41 C42 C37 118.1(4) . . ?
C41 C42 C44 120.7(4) . . ?
C37 C42 C44 121.1(4) . . ?
C38 C43 H43A 109.5 . . ?
C38 C43 H43B 109.5 . . ?
H43A C43 H43B 109.5 . . ?
C38 C43 H43C 109.5 . . ?
H43A C43 H43C 109.5 . . ?
H43B C43 H43C 109.5 . . ?
C42 C44 H44A 109.5 . . ?
C42 C44 H44B 109.5 . . ?
H44A C44 H44B 109.5 . . ?
C42 C44 H44C 109.5 . . ?
H44A C44 H44C 109.5 . . ?
H44B C44 H44C 109.5 . . ?
N9 C45 C46 110.5(4) . . ?
N9 C45 C48 122.5(4) . . ?
C46 C45 C48 126.9(4) . . ?
C47 C46 C45 105.3(4) . . ?
C47 C46 C49 128.6(4) . . ?
C45 C46 C49 126.1(4) . . ?
N10 C47 C46 108.3(4) . . ?
N10 C47 C50 121.8(4) . . ?
C46 C47 C50 129.9(4) . . ?
C45 C48 H48A 109.5 . . ?
C45 C48 H48B 109.5 . . ?
H48A C48 H48B 109.5 . . ?
C45 C48 H48C 109.5 . . ?
H48A C48 H48C 109.5 . . ?
H48B C48 H48C 109.5 . . ?
C46 C49 H49A 109.5 . . ?
C46 C49 H49B 109.5 . . ?
H49A C49 H49B 109.5 . . ?
C46 C49 H49C 109.5 . . ?
H49A C49 H49C 109.5 . . ?
H49B C49 H49C 109.5 . . ?
C47 C50 H50A 109.5 . . ?
C47 C50 H50B 109.5 . . ?
H50A C50 H50B 109.5 . . ?
C47 C50 H50C 109.5 . . ?
H50A C50 H50C 109.5 . . ?
H50B C50 H50C 109.5 . . ?
N11 C51 C52 110.1(4) . . ?
N11 C51 C54 124.0(4) . . ?
C52 C51 C54 125.9(4) . . ?
C53 C52 C51 106.4(4) . . ?
C53 C52 C55 127.4(4) . . ?
C51 C52 C55 126.2(5) . . ?
C52 C53 N12 108.0(4) . . ?
C52 C53 C56 130.7(4) . . ?
N12 C53 C56 121.3(4) . . ?
C51 C54 H54A 109.5 . . ?
C51 C54 H54B 109.5 . . ?
H54A C54 H54B 109.5 . . ?
C51 C54 H54C 109.5 . . ?
H54A C54 H54C 109.5 . . ?
H54B C54 H54C 109.5 . . ?
C52 C55 H55A 109.5 . . ?
C52 C55 H55B 109.5 . . ?
H55A C55 H55B 109.5 . . ?
C52 C55 H55C 109.5 . . ?
H55A C55 H55C 109.5 . . ?
H55B C55 H55C 109.5 . . ?
C53 C56 H56A 109.5 . . ?
C53 C56 H56B 109.5 . . ?
H56A C56 H56B 109.5 . . ?
C53 C56 H56C 109.5 . . ?
H56A C56 H56C 109.5 . . ?
H56B C56 H56C 109.5 . . ?
N13 C57 C58 109.4(3) . . ?
N13 C57 C60 123.4(3) . . ?
C58 C57 C60 127.2(4) . . ?
C59 C58 C57 105.4(3) . . ?
C59 C58 C61 128.3(4) . . ?
C57 C58 C61 126.3(4) . . ?
N14 C59 C58 108.7(3) . . ?
N14 C59 C62 121.7(4) . . ?
C58 C59 C62 129.6(4) . . ?
C57 C60 H60A 109.5 . . ?
C57 C60 H60B 109.5 . . ?
H60A C60 H60B 109.5 . . ?
C57 C60 H60C 109.5 . . ?
H60A C60 H60C 109.5 . . ?
H60B C60 H60C 109.5 . . ?
C58 C61 H61A 109.5 . . ?
C58 C61 H61B 109.5 . . ?
H61A C61 H61B 109.5 . . ?
C58 C61 H61C 109.5 . . ?
H61A C61 H61C 109.5 . . ?
H61B C61 H61C 109.5 . . ?
C59 C62 H62A 109.5 . . ?
C59 C62 H62B 109.5 . . ?
H62A C62 H62B 109.5 . . ?
C59 C62 H62C 109.5 . . ?
H62A C62 H62C 109.5 . . ?
H62B C62 H62C 109.5 . . ?

loop_
_geom_bond_atom_site_label_1
_geom_bond_atom_site_label_2
_geom_bond_distance
_geom_bond_site_symmetry_2
_geom_bond_publ_flag
B1 N5 1.534(6) . ?
B1 N3 1.537(5) . ?
B1 N7 1.538(5) . ?
B1 H1 1.0000 . ?
B2 N10 1.520(5) . ?
B2 N14 1.542(5) . ?
B2 N12 1.545(6) . ?
B2 H2 1.0000 . ?
N1 C3 1.364(5) . ?
N1 C6 1.442(5) . ?
N1 H1A 0.8800 . ?
N2 C14 1.350(5) . ?
N2 N3 1.381(4) . ?
N2 W1 2.214(3) . ?
N3 C16 1.360(5) . ?
N4 C20 1.342(5) . ?
N4 N5 1.362(4) . ?
N4 W1 2.247(3) . ?
N5 C22 1.350(5) . ?
N6 C26 1.336(4) . ?
N6 N7 1.360(4) . ?
N6 W1 2.224(3) . ?
N7 C28 1.355(5) . ?
N8 C34 1.356(5) . ?
N8 C37 1.443(5) . ?
N8 H8A 0.8800 . ?
N9 C45 1.329(5) . ?
N9 N10 1.374(4) . ?
N9 W2 2.235(3) . ?
N10 C47 1.357(5) . ?
N11 C51 1.336(5) . ?
N11 N12 1.378(4) . ?
N11 W2 2.217(3) . ?
N12 C53 1.369(5) . ?
N13 C57 1.347(5) . ?
N13 N14 1.367(4) . ?
N13 W2 2.235(3) . ?
N14 C59 1.351(5) . ?
O1 C1 1.144(4) . ?
O2 C2 1.165(4) . ?
O3 C5 1.270(4) . ?
O3 W1 2.101(2) . ?
O4 C36 1.365(4) . ?
O4 C5 1.382(4) . ?
O5 C32 1.150(5) . ?
O6 C33 1.168(5) . ?
O7 C36 1.277(4) . ?
O7 W2 2.099(2) . ?
W1 C2 1.955(4) . ?
W1 C1 1.972(4) . ?
W1 C3 2.170(4) . ?
W2 C33 1.953(5) . ?
W2 C32 1.958(4) . ?
W2 C34 2.174(3) . ?
C3 C4 1.406(5) . ?
C4 C5 1.360(5) . ?
C4 H4 0.9500 . ?
C6 C7 1.395(6) . ?
C6 C11 1.401(6) . ?
C7 C8 1.390(6) . ?
C7 C12 1.508(6) . ?
C8 C9 1.378(8) . ?
C8 H8 0.9500 . ?
C9 C10 1.382(8) . ?
C9 H9 0.9500 . ?
C10 C11 1.381(6) . ?
C10 H10 0.9500 . ?
C11 C13 1.484(6) . ?
C12 H12A 0.9800 . ?
C12 H12B 0.9800 . ?
C12 H12C 0.9800 . ?
C13 H13A 0.9800 . ?
C13 H13B 0.9800 . ?
C13 H13C 0.9800 . ?
C14 C15 1.406(5) . ?
C14 C17 1.492(6) . ?
C15 C16 1.358(6) . ?
C15 C18 1.505(5) . ?
C16 C19 1.495(5) . ?
C17 H17A 0.9800 . ?
C17 H17B 0.9800 . ?
C17 H17C 0.9800 . ?
C18 H18A 0.9800 . ?
C18 H18B 0.9800 . ?
C18 H18C 0.9800 . ?
C19 H19A 0.9800 . ?
C19 H19B 0.9800 . ?
C19 H19C 0.9800 . ?
C20 C21 1.402(5) . ?
C20 C23 1.489(6) . ?
C21 C22 1.371(6) . ?
C21 C24 1.501(6) . ?
C22 C25 1.515(6) . ?
C23 H23A 0.9800 . ?
C23 H23B 0.9800 . ?
C23 H23C 0.9800 . ?
C24 H24A 0.9800 . ?
C24 H24B 0.9800 . ?
C24 H24C 0.9800 . ?
C25 H25A 0.9800 . ?
C25 H25B 0.9800 . ?
C25 H25C 0.9800 . ?
C26 C27 1.390(5) . ?
C26 C29 1.497(5) . ?
C27 C28 1.373(5) . ?
C27 C30 1.512(5) . ?
C28 C31 1.489(5) . ?
C29 H29A 0.9800 . ?
C29 H29B 0.9800 . ?
C29 H29C 0.9800 . ?
C30 H30A 0.9800 . ?
C30 H30B 0.9800 . ?
C30 H30C 0.9800 . ?
C31 H31A 0.9800 . ?
C31 H31B 0.9800 . ?
C31 H31C 0.9800 . ?
C34 C35 1.411(5) . ?
C35 C36 1.361(5) . ?
C35 H35 0.9500 . ?
C37 C38 1.391(6) . ?
C37 C42 1.396(6) . ?
C38 C39 1.387(6) . ?
C38 C43 1.493(6) . ?
C39 C40 1.367(6) . ?
C39 H39 0.9500 . ?
C40 C41 1.374(7) . ?
C40 H40 0.9500 . ?
C41 C42 1.394(6) . ?
C41 H41 0.9500 . ?
C42 C44 1.504(7) . ?
C43 H43A 0.9800 . ?
C43 H43B 0.9800 . ?
C43 H43C 0.9800 . ?
C44 H44A 0.9800 . ?
C44 H44B 0.9800 . ?
C44 H44C 0.9800 . ?
C45 C46 1.386(6) . ?
C45 C48 1.506(6) . ?
C46 C47 1.383(6) . ?
C46 C49 1.504(6) . ?
C47 C50 1.491(6) . ?
C48 H48A 0.9800 . ?
C48 H48B 0.9800 . ?
C48 H48C 0.9800 . ?
C49 H49A 0.9800 . ?
C49 H49B 0.9800 . ?
C49 H49C 0.9800 . ?
C50 H50A 0.9800 . ?
C50 H50B 0.9800 . ?
C50 H50C 0.9800 . ?
C51 C52 1.393(6) . ?
C51 C54 1.501(6) . ?
C52 C53 1.359(6) . ?
C52 C55 1.513(6) . ?
C53 C56 1.500(6) . ?
C54 H54A 0.9800 . ?
C54 H54B 0.9800 . ?
C54 H54C 0.9800 . ?
C55 H55A 0.9800 . ?
C55 H55B 0.9800 . ?
C55 H55C 0.9800 . ?
C56 H56A 0.9800 . ?
C56 H56B 0.9800 . ?
C56 H56C 0.9800 . ?
C57 C58 1.402(5) . ?
C57 C60 1.485(5) . ?
C58 C59 1.379(6) . ?
C58 C61 1.511(6) . ?
C59 C62 1.503(5) . ?
C60 H60A 0.9800 . ?
C60 H60B 0.9800 . ?
C60 H60C 0.9800 . ?
C61 H61A 0.9800 . ?
C61 H61B 0.9800 . ?
C61 H61C 0.9800 . ?
C62 H62A 0.9800 . ?
C62 H62B 0.9800 . ?
C62 H62C 0.9800 . ?

loop_
_geom_torsion_atom_site_label_1
_geom_torsion_atom_site_label_2
_geom_torsion_atom_site_label_3
_geom_torsion_atom_site_label_4
_geom_torsion
_geom_torsion_site_symmetry_1
_geom_torsion_site_symmetry_2
_geom_torsion_site_symmetry_3
_geom_torsion_site_symmetry_4
_geom_torsion_publ_flag
C14 N2 N3 C16 0.6(4) . . . . ?
W1 N2 N3 C16 -174.5(2) . . . . ?
C14 N2 N3 B1 -179.7(3) . . . . ?
W1 N2 N3 B1 5.2(4) . . . . ?
N5 B1 N3 C16 116.6(4) . . . . ?
N7 B1 N3 C16 -125.6(4) . . . . ?
N5 B1 N3 N2 -63.1(4) . . . . ?
N7 B1 N3 N2 54.7(4) . . . . ?
C20 N4 N5 C22 0.2(4) . . . . ?
W1 N4 N5 C22 -175.3(2) . . . . ?
C20 N4 N5 B1 179.2(3) . . . . ?
W1 N4 N5 B1 3.8(4) . . . . ?
N3 B1 N5 C22 -125.1(4) . . . . ?
N7 B1 N5 C22 115.9(4) . . . . ?
N3 B1 N5 N4 56.1(4) . . . . ?
N7 B1 N5 N4 -62.9(4) . . . . ?
C26 N6 N7 C28 -1.0(4) . . . . ?
W1 N6 N7 C28 176.7(2) . . . . ?
C26 N6 N7 B1 -179.1(3) . . . . ?
W1 N6 N7 B1 -1.4(4) . . . . ?
N5 B1 N7 C28 -115.8(4) . . . . ?
N3 B1 N7 C28 126.0(4) . . . . ?
N5 B1 N7 N6 61.9(4) . . . . ?
N3 B1 N7 N6 -56.3(4) . . . . ?
C45 N9 N10 C47 -1.3(4) . . . . ?
W2 N9 N10 C47 174.3(3) . . . . ?
C45 N9 N10 B2 -169.8(3) . . . . ?
W2 N9 N10 B2 5.8(4) . . . . ?
N14 B2 N10 C47 -107.8(4) . . . . ?
N12 B2 N10 C47 132.9(4) . . . . ?
N14 B2 N10 N9 57.6(4) . . . . ?
N12 B2 N10 N9 -61.6(4) . . . . ?
C51 N11 N12 C53 0.9(4) . . . . ?
W2 N11 N12 C53 -179.9(3) . . . . ?
C51 N11 N12 B2 -176.7(4) . . . . ?
W2 N11 N12 B2 2.5(4) . . . . ?
N10 B2 N12 C53 -119.3(4) . . . . ?
N14 B2 N12 C53 122.4(4) . . . . ?
N10 B2 N12 N11 57.8(4) . . . . ?
N14 B2 N12 N11 -60.4(4) . . . . ?
C57 N13 N14 C59 1.1(4) . . . . ?
W2 N13 N14 C59 -165.3(3) . . . . ?
C57 N13 N14 B2 173.8(3) . . . . ?
W2 N13 N14 B2 7.4(4) . . . . ?
N10 B2 N14 C59 104.8(4) . . . . ?
N12 B2 N14 C59 -135.7(4) . . . . ?
N10 B2 N14 N13 -66.1(4) . . . . ?
N12 B2 N14 N13 53.4(4) . . . . ?
C6 N1 C3 C4 1.2(5) . . . . ?
C6 N1 C3 W1 178.7(3) . . . . ?
N1 C3 C4 C5 176.5(3) . . . . ?
W1 C3 C4 C5 -1.2(4) . . . . ?
W1 O3 C5 C4 -2.9(4) . . . . ?
W1 O3 C5 O4 172.5(2) . . . . ?
C3 C4 C5 O3 2.6(5) . . . . ?
C3 C4 C5 O4 -172.2(3) . . . . ?
C36 O4 C5 O3 137.6(3) . . . . ?
C36 O4 C5 C4 -47.2(5) . . . . ?
C3 N1 C6 C7 -80.7(5) . . . . ?
C3 N1 C6 C11 97.8(4) . . . . ?
C11 C6 C7 C8 1.3(7) . . . . ?
N1 C6 C7 C8 179.8(4) . . . . ?
C11 C6 C7 C12 -178.0(4) . . . . ?
N1 C6 C7 C12 0.4(7) . . . . ?
C6 C7 C8 C9 -2.1(9) . . . . ?
C12 C7 C8 C9 177.3(6) . . . . ?
C7 C8 C9 C10 2.5(11) . . . . ?
C8 C9 C10 C11 -2.0(10) . . . . ?
C9 C10 C11 C6 1.2(8) . . . . ?
C9 C10 C11 C13 -177.7(6) . . . . ?
C7 C6 C11 C10 -0.9(7) . . . . ?
N1 C6 C11 C10 -179.4(4) . . . . ?
C7 C6 C11 C13 178.0(5) . . . . ?
N1 C6 C11 C13 -0.5(6) . . . . ?
N3 N2 C14 C15 -0.9(4) . . . . ?
W1 N2 C14 C15 172.9(3) . . . . ?
N3 N2 C14 C17 178.2(4) . . . . ?
W1 N2 C14 C17 -7.9(6) . . . . ?
N2 C14 C15 C16 0.9(4) . . . . ?
C17 C14 C15 C16 -178.2(4) . . . . ?
N2 C14 C15 C18 -175.0(4) . . . . ?
C17 C14 C15 C18 5.9(7) . . . . ?
C14 C15 C16 N3 -0.5(4) . . . . ?
C18 C15 C16 N3 175.4(4) . . . . ?
C14 C15 C16 C19 -178.5(4) . . . . ?
C18 C15 C16 C19 -2.6(7) . . . . ?
N2 N3 C16 C15 0.0(4) . . . . ?
B1 N3 C16 C15 -179.7(4) . . . . ?
N2 N3 C16 C19 178.1(4) . . . . ?
B1 N3 C16 C19 -1.6(6) . . . . ?
N5 N4 C20 C21 -0.4(4) . . . . ?
W1 N4 C20 C21 174.4(3) . . . . ?
N5 N4 C20 C23 178.8(3) . . . . ?
W1 N4 C20 C23 -6.5(5) . . . . ?
N4 C20 C21 C22 0.4(4) . . . . ?
C23 C20 C21 C22 -178.7(4) . . . . ?
N4 C20 C21 C24 -176.3(4) . . . . ?
C23 C20 C21 C24 4.6(7) . . . . ?
N4 N5 C22 C21 0.1(4) . . . . ?
B1 N5 C22 C21 -178.8(4) . . . . ?
N4 N5 C22 C25 179.8(4) . . . . ?
B1 N5 C22 C25 0.9(6) . . . . ?
C20 C21 C22 N5 -0.3(4) . . . . ?
C24 C21 C22 N5 176.4(4) . . . . ?
C20 C21 C22 C25 180.0(4) . . . . ?
C24 C21 C22 C25 -3.3(7) . . . . ?
N7 N6 C26 C27 0.8(4) . . . . ?
W1 N6 C26 C27 -176.6(2) . . . . ?
N7 N6 C26 C29 176.6(3) . . . . ?
W1 N6 C26 C29 -0.7(6) . . . . ?
N6 C26 C27 C28 -0.3(4) . . . . ?
C29 C26 C27 C28 -175.9(4) . . . . ?
N6 C26 C27 C30 -178.4(4) . . . . ?
C29 C26 C27 C30 6.0(6) . . . . ?
N6 N7 C28 C27 0.8(4) . . . . ?
B1 N7 C28 C27 178.7(4) . . . . ?
N6 N7 C28 C31 -177.1(4) . . . . ?
B1 N7 C28 C31 0.8(6) . . . . ?
C26 C27 C28 N7 -0.3(4) . . . . ?
C30 C27 C28 N7 177.8(4) . . . . ?
C26 C27 C28 C31 177.4(4) . . . . ?
C30 C27 C28 C31 -4.5(7) . . . . ?
C37 N8 C34 C35 -1.5(5) . . . . ?
C37 N8 C34 W2 177.2(3) . . . . ?
N8 C34 C35 C36 177.5(3) . . . . ?
W2 C34 C35 C36 -1.4(4) . . . . ?
W2 O7 C36 C35 0.3(4) . . . . ?
W2 O7 C36 O4 174.7(2) . . . . ?
C34 C35 C36 O7 0.8(5) . . . . ?
C34 C35 C36 O4 -172.9(3) . . . . ?
C5 O4 C36 O7 149.1(3) . . . . ?
C5 O4 C36 C35 -36.8(5) . . . . ?
C34 N8 C37 C38 90.5(5) . . . . ?
C34 N8 C37 C42 -86.5(5) . . . . ?
C42 C37 C38 C39 0.0(6) . . . . ?
N8 C37 C38 C39 -177.1(4) . . . . ?
C42 C37 C38 C43 177.1(4) . . . . ?
N8 C37 C38 C43 0.1(6) . . . . ?
C37 C38 C39 C40 -0.1(7) . . . . ?
C43 C38 C39 C40 -177.3(5) . . . . ?
C38 C39 C40 C41 -0.5(7) . . . . ?
C39 C40 C41 C42 1.3(7) . . . . ?
C40 C41 C42 C37 -1.4(7) . . . . ?
C40 C41 C42 C44 176.8(5) . . . . ?
C38 C37 C42 C41 0.8(6) . . . . ?
N8 C37 C42 C41 177.8(4) . . . . ?
C38 C37 C42 C44 -177.4(5) . . . . ?
N8 C37 C42 C44 -0.4(6) . . . . ?
N10 N9 C45 C46 0.7(5) . . . . ?
W2 N9 C45 C46 -174.2(3) . . . . ?
N10 N9 C45 C48 179.5(4) . . . . ?
W2 N9 C45 C48 4.6(6) . . . . ?
N9 C45 C46 C47 0.2(5) . . . . ?
C48 C45 C46 C47 -178.6(4) . . . . ?
N9 C45 C46 C49 178.1(5) . . . . ?
C48 C45 C46 C49 -0.6(8) . . . . ?
N9 N10 C47 C46 1.4(5) . . . . ?
B2 N10 C47 C46 168.0(4) . . . . ?
N9 N10 C47 C50 -179.0(4) . . . . ?
B2 N10 C47 C50 -12.4(7) . . . . ?
C45 C46 C47 N10 -1.0(5) . . . . ?
C49 C46 C47 N10 -178.9(5) . . . . ?
C45 C46 C47 C50 179.5(5) . . . . ?
C49 C46 C47 C50 1.6(8) . . . . ?
N12 N11 C51 C52 -0.7(5) . . . . ?
W2 N11 C51 C52 -179.8(3) . . . . ?
N12 N11 C51 C54 -178.5(5) . . . . ?
W2 N11 C51 C54 2.5(7) . . . . ?
N11 C51 C52 C53 0.3(6) . . . . ?
C54 C51 C52 C53 178.0(5) . . . . ?
N11 C51 C52 C55 -178.8(5) . . . . ?
C54 C51 C52 C55 -1.1(9) . . . . ?
C51 C52 C53 N12 0.3(5) . . . . ?
C55 C52 C53 N12 179.4(5) . . . . ?
C51 C52 C53 C56 178.5(5) . . . . ?
C55 C52 C53 C56 -2.3(9) . . . . ?
N11 N12 C53 C52 -0.7(5) . . . . ?
B2 N12 C53 C52 176.7(4) . . . . ?
N11 N12 C53 C56 -179.2(4) . . . . ?
B2 N12 C53 C56 -1.7(7) . . . . ?
N14 N13 C57 C58 -0.8(4) . . . . ?
W2 N13 C57 C58 163.8(3) . . . . ?
N14 N13 C57 C60 -179.2(4) . . . . ?
W2 N13 C57 C60 -14.6(6) . . . . ?
N13 C57 C58 C59 0.2(5) . . . . ?
C60 C57 C58 C59 178.5(4) . . . . ?
N13 C57 C58 C61 -176.9(4) . . . . ?
C60 C57 C58 C61 1.4(7) . . . . ?
N13 N14 C59 C58 -1.0(5) . . . . ?
B2 N14 C59 C58 -172.6(4) . . . . ?
N13 N14 C59 C62 176.9(4) . . . . ?
B2 N14 C59 C62 5.3(7) . . . . ?
C57 C58 C59 N14 0.5(5) . . . . ?
C61 C58 C59 N14 177.5(4) . . . . ?
C57 C58 C59 C62 -177.2(4) . . . . ?
C61 C58 C59 C62 -0.3(8) . . . . ?

loop_
_platon_squeeze_void_nr
_platon_squeeze_void_average_x
_platon_squeeze_void_average_y
_platon_squeeze_void_average_z
_platon_squeeze_void_volume
_platon_squeeze_void_count_electrons
_platon_squeeze_void_content
1 0.500 0.500 0.500 730 254 ' '
2 0.364 0.844 0.949 13 0 ' '
3 0.635 0.157 0.051 13 0 ' '
